data_2228446
loop_
_publ_author_name
'Blasberg, Florian'
'Lerner, Hans-Wolfram'
'Bolte, Michael'

_publ_section_title
;
 Tetra-\m~3~-<i>tert</i>-butanolato-tetrathallium(I)
;
_journal_coeditor_code KJ2165
_journal_issue 12
_journal_name_full 'Acta Crystallographica Section E'
_journal_page_first m1621
_journal_paper_doi 10.1107/S1600536810047550
_journal_volume 66
_journal_year 2010
_chemical_formula_iupac '[Tl4 (C4 H9 O)4]'
_chemical_formula_moiety 'C16 H36 O4 Tl4'
_chemical_formula_sum 'C16 H36 O4 Tl4'
_chemical_formula_weight 1109.93
_chemical_name_systematic
;
Tetra-\m~3~-<i>tert</i>-butanolato-tetrathallium(I)
;
_space_group_IT_number 218
_symmetry_cell_setting cubic
_symmetry_space_group_name_Hall 'P -4n 2 3'
_symmetry_space_group_name_H-M 'P -4 3 n'
_atom_sites_solution_hydrogens geom
_atom_sites_solution_primary direct
_atom_sites_solution_secondary difmap
_audit_creation_method SHELXL-97
_cell_angle_alpha 90.00
_cell_angle_beta 90.00
_cell_angle_gamma 90.00
_cell_formula_units_Z 8
_cell_length_a 17.1500(15)
_cell_length_b 17.1500(15)
_cell_length_c 17.1500(15)
_cell_measurement_reflns_used 7201
_cell_measurement_temperature 173(2)
_cell_measurement_theta_max 25.9
_cell_measurement_theta_min 3.4
_cell_volume 5044.2(8)
_computing_cell_refinement 'X-AREA (Stoe & Cie, 2001)'
_computing_data_collection 'X-AREA (Stoe & Cie, 2001)'
_computing_data_reduction 'X-AREA (Stoe & Cie, 2001)'
_computing_molecular_graphics 'XP (Sheldrick, 2008)'
_computing_publication_material 'SHELXL97 (Sheldrick, 2008)'
_computing_structure_refinement 'SHELXL97 (Sheldrick, 2008)'
_computing_structure_solution 'SHELXS97 (Sheldrick, 2008)'
_diffrn_ambient_temperature 173(2)
_diffrn_measured_fraction_theta_full 0.995
_diffrn_measured_fraction_theta_max 0.995
_diffrn_measurement_device_type 'Stoe IPDS II two-circle'
_diffrn_measurement_method \w
_diffrn_radiation_monochromator graphite
_diffrn_radiation_source 'fine-focus sealed tube'
_diffrn_radiation_type MoK\a
_diffrn_radiation_wavelength 0.71073
_diffrn_reflns_av_R_equivalents 0.0839
_diffrn_reflns_av_sigmaI/netI 0.0609
_diffrn_reflns_limit_h_max 20
_diffrn_reflns_limit_h_min -18
_diffrn_reflns_limit_k_max 20
_diffrn_reflns_limit_k_min -19
_diffrn_reflns_limit_l_max 18
_diffrn_reflns_limit_l_min -20
_diffrn_reflns_number 13612
_diffrn_reflns_theta_full 25.00
_diffrn_reflns_theta_max 25.00
_diffrn_reflns_theta_min 3.36
_diffrn_standards_number 0
_exptl_absorpt_coefficient_mu 25.492
_exptl_absorpt_correction_T_max 0.1848
_exptl_absorpt_correction_T_min 0.0754
_exptl_absorpt_correction_type multi-scan
_exptl_absorpt_process_details '(MULABS; Spek, 2009; Blessing, 1995)'
_exptl_crystal_colour colourless
_exptl_crystal_density_diffrn 2.923
_exptl_crystal_density_method 'not measured'
_exptl_crystal_description plate
_exptl_crystal_F_000 3904
_exptl_crystal_size_max 0.21
_exptl_crystal_size_mid 0.18
_exptl_crystal_size_min 0.10
_refine_diff_density_max 1.773
_refine_diff_density_min -1.009
_refine_ls_abs_structure_details 'Flack (1983), 711 Friedel pairs'
_refine_ls_abs_structure_Flack 0.00(7)
_refine_ls_extinction_method none
_refine_ls_goodness_of_fit_ref 0.999
_refine_ls_hydrogen_treatment constr
_refine_ls_matrix_type full
_refine_ls_number_parameters 73
_refine_ls_number_reflns 1489
_refine_ls_number_restraints 6
_refine_ls_restrained_S_all 0.999
_refine_ls_R_factor_all 0.0570
_refine_ls_R_factor_gt 0.0419
_refine_ls_shift/su_max 0.001
_refine_ls_shift/su_mean 0.000
_refine_ls_structure_factor_coef Fsqd
_refine_ls_weighting_details 'calc w=1/[\s^2^(Fo^2^)+(0.0370P)^2^] where P=(Fo^2^+2Fc^2^)/3'
_refine_ls_weighting_scheme calc
_refine_ls_wR_factor_gt 0.0789
_refine_ls_wR_factor_ref 0.0832
_reflns_number_gt 1226
_reflns_number_total 1489
_reflns_threshold_expression I>2\s(I)
_cod_data_source_file kj2165.cif
_cod_data_source_block I
_cod_database_code 2228446
_cod_database_fobs_code 2228446

loop_
_symmetry_equiv_pos_as_xyz
'x, y, z'
'y+1/2, -x+1/2, -z+1/2'
'-x, -y, z'
'-y+1/2, x+1/2, -z+1/2'
'x, -y, -z'
'-y+1/2, -x+1/2, z+1/2'
'-x, y, -z'
'y+1/2, x+1/2, z+1/2'
'z, x, y'
'x+1/2, -z+1/2, -y+1/2'
'-z, -x, y'
'-x+1/2, z+1/2, -y+1/2'
'z, -x, -y'
'-x+1/2, -z+1/2, y+1/2'
'-z, x, -y'
'x+1/2, z+1/2, y+1/2'
'y, z, x'
'z+1/2, y+1/2, x+1/2'
'z+1/2, -y+1/2, -x+1/2'
'-z+1/2, -y+1/2, x+1/2'
'-z+1/2, y+1/2, -x+1/2'
'y, -z, -x'
'-y, -z, x'
'-y, z, -x'

loop_
_atom_site_type_symbol
_atom_site_label
_atom_site_fract_x
_atom_site_fract_y
_atom_site_fract_z
_atom_site_U_iso_or_equiv
_atom_site_adp_type
_atom_site_calc_flag
_atom_site_refinement_flags
_atom_site_occupancy
_atom_site_disorder_assembly
_atom_site_disorder_group
Tl Tl1 0.66760(4) 0.91953(4) 0.57229(3) 0.02168(17) Uani d . 1 . .
O O1 0.8130(7) 0.9310(7) 0.5635(7) 0.022(2) Uani d . 1 . .
C C1 0.8550(13) 0.8777(10) 0.6115(13) 0.029(4) Uani d . 1 . .
C C2 0.9386(12) 0.8950(18) 0.6078(19) 0.059(8) Uani d . 1 . .
H H2A 0.9478 0.9485 0.6256 0.088 Uiso calc R 1 . .
H H2B 0.9569 0.8895 0.5539 0.088 Uiso calc R 1 . .
H H2C 0.9671 0.8586 0.6414 0.088 Uiso calc R 1 . .
C C3 0.8400(19) 0.7958(10) 0.583(2) 0.059(7) Uani d . 1 . .
H H3A 0.7839 0.7853 0.5844 0.089 Uiso calc R 1 . .
H H3B 0.8669 0.7588 0.6177 0.089 Uiso calc R 1 . .
H H3C 0.8596 0.7901 0.5301 0.089 Uiso calc R 1 . .
C C4 0.8261(16) 0.8852(14) 0.6961(12) 0.041(6) Uani d . 1 . .
H H4A 0.8368 0.9380 0.7153 0.061 Uiso calc R 1 . .
H H4B 0.8533 0.8472 0.7290 0.061 Uiso calc R 1 . .
H H4C 0.7698 0.8753 0.6980 0.061 Uiso calc R 1 . .
Tl Tl1A 0.42129(4) 0.42129(4) 0.42129(4) 0.0223(2) Uani d S 1 . .
O O1A 0.5652(6) 0.4348(6) 0.4348(6) 0.020(4) Uani d S 1 . .
C C1A 0.6118(13) 0.3882(13) 0.3882(13) 0.020(7) Uani d S 1 . .
C C2A 0.6960(12) 0.3942(13) 0.4110(14) 0.035(5) Uani d U 1 . .
H H2A1 0.7125 0.4488 0.4086 0.053 Uiso calc R 1 . .
H H2A2 0.7277 0.3631 0.3751 0.053 Uiso calc R 1 . .
H H2A3 0.7027 0.3746 0.4643 0.053 Uiso calc R 1 . .

loop_
_atom_site_aniso_label
_atom_site_aniso_U_11
_atom_site_aniso_U_22
_atom_site_aniso_U_33
_atom_site_aniso_U_12
_atom_site_aniso_U_13
_atom_site_aniso_U_23
Tl1 0.0231(3) 0.0211(3) 0.0208(3) -0.0047(3) 0.0036(3) 0.0011(3)
O1 0.031(6) 0.020(6) 0.015(6) 0.005(5) -0.005(5) 0.009(5)
C1 0.036(10) 0.016(9) 0.034(12) 0.012(8) -0.009(9) 0.003(8)
C2 0.023(10) 0.065(16) 0.09(2) 0.006(12) 0.006(13) 0.040(14)
C3 0.09(2) 0.007(8) 0.08(2) 0.007(11) -0.018(18) 0.008(12)
C4 0.063(16) 0.041(13) 0.019(10) 0.018(11) 0.007(10) 0.003(8)
Tl1A 0.0223(2) 0.0223(2) 0.0223(2) -0.0035(3) -0.0035(3) -0.0035(3)
O1A 0.020(4) 0.020(4) 0.020(4) 0.005(5) 0.005(5) -0.005(5)
C1A 0.020(7) 0.020(7) 0.020(7) 0.003(8) 0.003(8) -0.003(8)
C2A 0.025(8) 0.041(8) 0.041(9) 0.011(6) 0.007(7) -0.010(7)

loop_
_atom_type_symbol
_atom_type_description
_atom_type_scat_dispersion_real
_atom_type_scat_dispersion_imag
_atom_type_scat_source
C C 0.0033 0.0016 'International Tables Vol C Tables 4.2.6.8 and 6.1.1.4'
H H 0.0000 0.0000 'International Tables Vol C Tables 4.2.6.8 and 6.1.1.4'
O O 0.0106 0.0060 'International Tables Vol C Tables 4.2.6.8 and 6.1.1.4'
Tl Tl -2.8358 9.6688 'International Tables Vol C Tables 4.2.6.8 and 6.1.1.4'

loop_
_geom_angle_atom_site_label_1
_geom_angle_atom_site_label_2
_geom_angle_atom_site_label_3
_geom_angle_site_symmetry_1
_geom_angle_site_symmetry_3
_geom_angle
_geom_angle_publ_flag
O1 Tl1 O1 14_664 12_656 81.0(4) ?
O1 Tl1 O1 14_664 . 78.3(4) ?
O1 Tl1 O1 12_656 . 77.8(4) ?
O1 Tl1 Tl1 14_664 5_576 41.8(3) ?
O1 Tl1 Tl1 12_656 5_576 41.2(3) ?
O1 Tl1 Tl1 . 5_576 84.3(2) ?
C1 O1 Tl1 . 12_656 119.7(10) ?
C1 O1 Tl1 . 14_664 119.3(11) ?
Tl1 O1 Tl1 12_656 14_664 97.0(4) ?
C1 O1 Tl1 . . 114.7(11) ?
Tl1 O1 Tl1 12_656 . 101.8(4) ?
Tl1 O1 Tl1 14_664 . 101.0(4) ?
O1 C1 C2 . . 109.8(17) ?
O1 C1 C3 . . 109.2(17) ?
C2 C1 C3 . . 110(2) ?
O1 C1 C4 . . 109.1(16) ?
C2 C1 C4 . . 110(2) ?
C3 C1 C4 . . 109(2) ?
C1 C2 H2A . . 109.5 ?
C1 C2 H2B . . 109.5 ?
H2A C2 H2B . . 109.5 ?
C1 C2 H2C . . 109.5 ?
H2A C2 H2C . . 109.5 ?
H2B C2 H2C . . 109.5 ?
C1 C3 H3A . . 109.5 ?
C1 C3 H3B . . 109.5 ?
H3A C3 H3B . . 109.5 ?
C1 C3 H3C . . 109.5 ?
H3A C3 H3C . . 109.5 ?
H3B C3 H3C . . 109.5 ?
C1 C4 H4A . . 109.5 ?
C1 C4 H4B . . 109.5 ?
H4A C4 H4B . . 109.5 ?
C1 C4 H4C . . 109.5 ?
H4A C4 H4C . . 109.5 ?
H4B C4 H4C . . 109.5 ?
O1A Tl1A O1A . 7_656 78.9(6) ?
O1A Tl1A O1A . 3_665 78.9(6) ?
O1A Tl1A O1A 7_656 3_665 78.9(6) ?
C1A O1A Tl1A . 7_656 117.7(11) ?
C1A O1A Tl1A . 3_665 117.7(11) ?
Tl1A O1A Tl1A 7_656 3_665 100.1(5) ?
C1A O1A Tl1A . . 117.7(11) ?
Tl1A O1A Tl1A 7_656 . 100.1(5) ?
Tl1A O1A Tl1A 3_665 . 100.1(5) ?
O1A C1A C2A . 11_665 111.4(15) ?
O1A C1A C2A . 24_656 111.4(15) ?
C2A C1A C2A 11_665 24_656 107.4(16) ?
O1A C1A C2A . . 111.4(15) ?
C2A C1A C2A 11_665 . 107.4(16) ?
C2A C1A C2A 24_656 . 107.4(16) ?
C1A C2A H2A1 . . 109.5 ?
C1A C2A H2A2 . . 109.5 ?
H2A1 C2A H2A2 . . 109.5 ?
C1A C2A H2A3 . . 109.5 ?
H2A1 C2A H2A3 . . 109.5 ?
H2A2 C2A H2A3 . . 109.5 ?

loop_
_geom_bond_atom_site_label_1
_geom_bond_atom_site_label_2
_geom_bond_site_symmetry_2
_geom_bond_distance
_geom_bond_publ_flag
Tl1 O1 14_664 2.463(12) ?
Tl1 O1 12_656 2.493(11) ?
Tl1 O1 . 2.506(12) ?
O1 C1 . 1.42(2) ?
O1 Tl1 12_656 2.463(12) ?
O1 Tl1 14_664 2.492(11) ?
C1 C2 . 1.47(3) ?
C1 C3 . 1.51(3) ?
C1 C4 . 1.54(3) ?
C2 H2A . 0.9800 ?
C2 H2B . 0.9800 ?
C2 H2C . 0.9800 ?
C3 H3A . 0.9800 ?
C3 H3B . 0.9800 ?
C3 H3C . 0.9800 ?
C4 H4A . 0.9800 ?
C4 H4B . 0.9800 ?
C4 H4C . 0.9800 ?
Tl1A O1A . 2.490(8) ?
Tl1A O1A 7_656 2.490(8) ?
Tl1A O1A 3_665 2.490(8) ?
O1A C1A . 1.38(4) ?
O1A Tl1A 7_656 2.490(8) ?
O1A Tl1A 3_665 2.490(8) ?
C1A C2A 11_665 1.50(2) ?
C1A C2A 24_656 1.50(2) ?
C1A C2A . 1.50(2) ?
C2A H2A1 . 0.9800 ?
C2A H2A2 . 0.9800 ?
C2A H2A3 . 0.9800 ?

loop_
_geom_torsion_atom_site_label_1
_geom_torsion_atom_site_label_2
_geom_torsion_atom_site_label_3
_geom_torsion_atom_site_label_4
_geom_torsion_site_symmetry_1
_geom_torsion_site_symmetry_2
_geom_torsion_site_symmetry_3
_geom_torsion_site_symmetry_4
_geom_torsion
_geom_torsion_publ_flag
O1 Tl1 O1 C1 14_664 . . . -137.9(13) ?
O1 Tl1 O1 C1 12_656 . . . 139.0(13) ?
Tl1 Tl1 O1 C1 5_576 . . . -179.8(12) ?
O1 Tl1 O1 Tl1 14_664 . . 12_656 91.4(5) ?
O1 Tl1 O1 Tl1 12_656 . . 12_656 8.2(4) ?
Tl1 Tl1 O1 Tl1 5_576 . . 12_656 49.5(3) ?
O1 Tl1 O1 Tl1 14_664 . . 14_664 -8.2(4) ?
O1 Tl1 O1 Tl1 12_656 . . 14_664 -91.4(5) ?
Tl1 Tl1 O1 Tl1 5_576 . . 14_664 -50.1(3) ?
Tl1 O1 C1 C2 12_656 . . . -53(2) ?
Tl1 O1 C1 C2 14_664 . . . 66(2) ?
Tl1 O1 C1 C2 . . . . -174.2(19) ?
Tl1 O1 C1 C3 12_656 . . . -173.5(18) ?
Tl1 O1 C1 C3 14_664 . . . -55(2) ?
Tl1 O1 C1 C3 . . . . 65(2) ?
Tl1 O1 C1 C4 12_656 . . . 67.6(19) ?
Tl1 O1 C1 C4 14_664 . . . -173.7(14) ?
Tl1 O1 C1 C4 . . . . -53.8(18) ?
O1A Tl1A O1A C1A 7_656 . . . 139.7(13) ?
O1A Tl1A O1A C1A 3_665 . . . -139.7(13) ?
O1A Tl1A O1A Tl1A 7_656 . . 7_656 10.8(5) ?
O1A Tl1A O1A Tl1A 3_665 . . 7_656 91.49(15) ?
O1A Tl1A O1A Tl1A 7_656 . . 3_665 -91.49(15) ?
O1A Tl1A O1A Tl1A 3_665 . . 3_665 -10.8(5) ?
Tl1A O1A C1A C2A 7_656 . . 11_665 68.4(10) ?
Tl1A O1A C1A C2A 3_665 . . 11_665 -171.6(10) ?
Tl1A O1A C1A C2A . . . 11_665 -51.6(10) ?
Tl1A O1A C1A C2A 7_656 . . 24_656 -171.6(10) ?
Tl1A O1A C1A C2A 3_665 . . 24_656 -51.6(10) ?
Tl1A O1A C1A C2A . . . 24_656 68.4(10) ?
Tl1A O1A C1A C2A 7_656 . . . -51.6(10) ?
Tl1A O1A C1A C2A 3_665 . . . 68.4(10) ?
Tl1A O1A C1A C2A . . . . -171.6(10) ?
